data_4310150
loop_
_publ_author_name
'Peter Lobinger'
'Harald Jarzina'
'Herbert W. Roesky'
'Sanjay Singh'
'S. Shravan Kumar'
'Hans-Georg Schmidt'
'Matthias Noltemeyer'
'Herbert C. Freyhardt'

_publ_section_title
;
New Synthetic Approach to Yttrium Hydroxoacetates, Structural
Characterization, and Use as a Precursor for Coated Conductors
;
_journal_name_full 'Inorganic Chemistry'
_journal_page_first 9192
_journal_page_last 9196
_journal_paper_doi 10.1021/ic0505192
_journal_volume 44
_journal_year 2005
_chemical_formula_sum 'C12 H34 O20 Y2'
_chemical_formula_weight 676.21
_chemical_name_systematic
; 
 ? 
;
_space_group_IT_number 2
_symmetry_cell_setting triclinic
_symmetry_space_group_name_Hall '-P 1'
_symmetry_space_group_name_H-M 'P -1'
_atom_sites_solution_hydrogens geom
_atom_sites_solution_primary direct
_atom_sites_solution_secondary difmap
_audit_creation_method SHELXL-97
_cell_angle_alpha 91.86(3)
_cell_angle_beta 113.97(3)
_cell_angle_gamma 117.91(3)
_cell_formula_units_Z 1
_cell_length_a 8.8125(18)
_cell_length_b 9.1769(18)
_cell_length_c 10.346(2)
_cell_measurement_temperature 200(2)
_cell_volume 649.4(4)
_computing_cell_refinement DIF4
_computing_data_collection DIF4
_computing_data_reduction REDU4
_computing_molecular_graphics SHELXTL
_computing_publication_material SHELXTL
_computing_structure_refinement 'SHELXL-97 (Sheldrick, 1997)'
_computing_structure_solution 'SHELXS-97 (Sheldrick, 1990)'
_diffrn_ambient_temperature 200(2)
_diffrn_measured_fraction_theta_full 0.998
_diffrn_measured_fraction_theta_max 0.998
_diffrn_measurement_device_type 'Stoe AED2'
_diffrn_measurement_method 'profile fit'
_diffrn_radiation_monochromator graphite
_diffrn_radiation_source 'fine-focus sealed tube'
_diffrn_radiation_type MoK\a
_diffrn_radiation_wavelength 0.71073
_diffrn_reflns_av_R_equivalents 0.1139
_diffrn_reflns_av_sigmaI/netI 0.0890
_diffrn_reflns_limit_h_max 12
_diffrn_reflns_limit_h_min -12
_diffrn_reflns_limit_k_max 12
_diffrn_reflns_limit_k_min -12
_diffrn_reflns_limit_l_max 14
_diffrn_reflns_limit_l_min -14
_diffrn_reflns_number 7564
_diffrn_reflns_theta_full 29.48
_diffrn_reflns_theta_max 29.48
_diffrn_reflns_theta_min 3.88
_diffrn_standards_interval_time '90 min'
_diffrn_standards_number 3
_exptl_absorpt_coefficient_mu 4.528
_exptl_absorpt_correction_T_max 0.2105
_exptl_absorpt_correction_T_min 0.1720
_exptl_absorpt_correction_type 'azimuthal scans'
_exptl_absorpt_process_details semiempiric
_exptl_crystal_density_diffrn 1.729
_exptl_crystal_density_method 'not measured'
_exptl_crystal_F_000 344
_exptl_crystal_size_max 0.60
_exptl_crystal_size_mid 0.60
_exptl_crystal_size_min 0.50
_refine_diff_density_max 2.417
_refine_diff_density_min -2.682
_refine_diff_density_rms 0.171
_refine_ls_extinction_method none
_refine_ls_goodness_of_fit_ref 1.048
_refine_ls_hydrogen_treatment mixed
_refine_ls_matrix_type full
_refine_ls_number_parameters 183
_refine_ls_number_reflns 3617
_refine_ls_number_restraints 12
_refine_ls_restrained_S_all 1.047
_refine_ls_R_factor_all 0.0646
_refine_ls_R_factor_gt 0.0542
_refine_ls_shift/su_max 0.001
_refine_ls_shift/su_mean 0.000
_refine_ls_structure_factor_coef Fsqd
_refine_ls_weighting_details 'calc w=1/[\s^2^(Fo^2^)+(0.0840P)^2^+0.1200P] where P=(Fo^2^+2Fc^2^)/3'
_refine_ls_weighting_scheme calc
_refine_ls_wR_factor_gt 0.1384
_refine_ls_wR_factor_ref 0.1454
_reflns_number_gt 3142
_reflns_number_total 3617
_reflns_threshold_expression >2sigma(I)
_cod_data_source_file ic0505192si20050826_111738_1.cif
_cod_data_source_block Compound1
_cod_original_cell_volume 649.4(2)
_cod_database_code 4310150

loop_
_symmetry_equiv_pos_as_xyz
'x, y, z'
'-x, -y, -z'

loop_
_atom_site_label
_atom_site_type_symbol
_atom_site_fract_x
_atom_site_fract_y
_atom_site_fract_z
_atom_site_U_iso_or_equiv
_atom_site_adp_type
_atom_site_occupancy
_atom_site_symmetry_multiplicity
_atom_site_calc_flag
_atom_site_refinement_flags
_atom_site_disorder_assembly
_atom_site_disorder_group
Y1 Y 0.17855(5) -0.09556(4) 0.08948(4) 0.01457(13) Uani 1 1 d . . .
O1 O 0.1428(5) -0.2951(4) -0.0804(4) 0.0261(7) Uani 1 1 d D . .
O2 O 0.2796(5) 0.0582(4) -0.0630(4) 0.0232(6) Uani 1 1 d D . .
O11 O 0.1173(4) 0.1481(3) 0.0983(3) 0.0183(5) Uani 1 1 d . . .
C11 C 0.2787(5) 0.2407(5) 0.2137(4) 0.0174(7) Uani 1 1 d . . .
O12 O 0.3857(4) 0.1823(4) 0.2683(3) 0.0247(6) Uani 1 1 d . . .
C12 C 0.3389(6) 0.4159(5) 0.2837(5) 0.0291(10) Uani 1 1 d . . .
H12A H 0.3137 0.4753 0.2080 0.044 Uiso 1 1 calc R . .
H12B H 0.4786 0.4800 0.3546 0.044 Uiso 1 1 calc R . .
H12C H 0.2641 0.4080 0.3348 0.044 Uiso 1 1 calc R . .
O21 O -0.0172(4) -0.1523(4) 0.2109(3) 0.0207(6) Uani 1 1 d . . .
C21 C -0.0984(6) -0.3126(5) 0.1686(5) 0.0209(7) Uani 1 1 d . . .
O22 O -0.0510(5) -0.3769(4) 0.0936(3) 0.0241(6) Uani 1 1 d . . .
C22 C -0.2538(8) -0.4252(7) 0.2061(6) 0.0377(11) Uani 1 1 d . . .
H22A H -0.2974 -0.5453 0.1705 0.057 Uiso 1 1 calc R . .
H22B H -0.3646 -0.4095 0.1594 0.057 Uiso 1 1 calc R . .
H22C H -0.2014 -0.3947 0.3131 0.057 Uiso 1 1 calc R . .
O31 O 0.3551(5) -0.1507(4) 0.3047(4) 0.0299(7) Uani 1 1 d . . .
C31 C 0.5089(6) -0.0900(5) 0.2928(5) 0.0215(8) Uani 1 1 d . . .
O32 O 0.5110(4) -0.0354(4) 0.1835(3) 0.0250(6) Uani 1 1 d . . .
C32 C 0.6844(7) -0.0850(6) 0.4079(5) 0.0298(9) Uani 1 1 d . . .
H32A H 0.7926 -0.0285 0.3852 0.045 Uiso 1 1 calc R . .
H32B H 0.6527 -0.2023 0.4094 0.045 Uiso 1 1 calc R . .
H32C H 0.7226 -0.0209 0.5044 0.045 Uiso 1 1 calc R . .
O42 O 0.7452(5) 0.3195(4) 0.5035(4) 0.0287(7) Uani 1 1 d D . .
O41 O 0.0233(5) -0.3292(5) -0.3726(4) 0.0352(8) Uani 1 1 d D . .
H1A H 0.099(10) -0.380(5) -0.078(7) 0.050(7) Uiso 1 1 d D . .
H1B H 0.127(10) -0.284(9) -0.151(4) 0.050(7) Uiso 1 1 d D . .
H2A H 0.318(9) 0.033(9) -0.101(7) 0.050(7) Uiso 1 1 d D . .
H2B H 0.219(9) 0.084(8) -0.109(6) 0.050(7) Uiso 1 1 d D . .
H4A H 0.701(9) 0.263(8) 0.558(4) 0.050(7) Uiso 1 1 d D . .
H4B H 0.769(11) 0.375(8) 0.519(5) 0.050(7) Uiso 1 1 d D . .
H4C H -0.026(9) -0.425(7) -0.372(5) 0.050(7) Uiso 1 1 d D . .
H4D H 0.093(9) -0.302(7) -0.416(4) 0.050(7) Uiso 1 1 d D . .

loop_
_atom_site_aniso_label
_atom_site_aniso_U_11
_atom_site_aniso_U_22
_atom_site_aniso_U_33
_atom_site_aniso_U_23
_atom_site_aniso_U_13
_atom_site_aniso_U_12
Y1 0.01329(18) 0.01675(18) 0.0176(2) 0.00362(12) 0.00964(14) 0.00884(14)
O1 0.0383(18) 0.0227(14) 0.0282(16) 0.0063(13) 0.0222(15) 0.0184(14)
O2 0.0261(15) 0.0329(16) 0.0325(16) 0.0162(13) 0.0236(14) 0.0225(13)
O11 0.0147(12) 0.0173(12) 0.0197(13) -0.0004(10) 0.0076(11) 0.0070(10)
C11 0.0130(16) 0.0201(17) 0.0193(18) 0.0026(14) 0.0105(14) 0.0068(14)
O12 0.0166(13) 0.0240(14) 0.0258(15) -0.0024(11) 0.0040(12) 0.0110(12)
C12 0.0215(19) 0.0189(18) 0.037(2) -0.0068(17) 0.0101(19) 0.0075(16)
O21 0.0234(14) 0.0251(13) 0.0237(14) 0.0061(11) 0.0159(12) 0.0160(12)
C21 0.0193(17) 0.0245(18) 0.0262(19) 0.0097(15) 0.0153(16) 0.0127(16)
O22 0.0307(15) 0.0212(13) 0.0312(16) 0.0087(11) 0.0223(14) 0.0150(13)
C22 0.037(3) 0.039(3) 0.058(3) 0.022(2) 0.039(3) 0.020(2)
O31 0.0232(15) 0.0463(19) 0.0310(17) 0.0221(14) 0.0177(14) 0.0213(15)
C31 0.0177(17) 0.0208(18) 0.026(2) 0.0024(15) 0.0105(16) 0.0106(15)
O32 0.0251(15) 0.0376(16) 0.0292(16) 0.0153(13) 0.0198(13) 0.0224(14)
C32 0.024(2) 0.037(2) 0.027(2) 0.0069(18) 0.0077(18) 0.0190(19)
O42 0.0199(15) 0.0308(17) 0.0269(16) 0.0076(13) 0.0128(13) 0.0061(14)
O41 0.0358(19) 0.0307(17) 0.0367(19) 0.0046(14) 0.0257(17) 0.0089(15)

loop_
_atom_type_symbol
_atom_type_description
_atom_type_scat_dispersion_real
_atom_type_scat_dispersion_imag
_atom_type_scat_source
C C 0.0033 0.0016 'International Tables Vol C Tables 4.2.6.8 and 6.1.1.4'
H H 0.0000 0.0000 'International Tables Vol C Tables 4.2.6.8 and 6.1.1.4'
O O 0.0106 0.0060 'International Tables Vol C Tables 4.2.6.8 and 6.1.1.4'
Y Y -2.7962 3.5667 'International Tables Vol C Tables 4.2.6.8 and 6.1.1.4'

loop_
_geom_angle_atom_site_label_1
_geom_angle_atom_site_label_2
_geom_angle_atom_site_label_3
_geom_angle
_geom_angle_site_symmetry_1
_geom_angle_site_symmetry_3
_geom_angle_publ_flag
O1 Y1 O2 75.97(11) . . ?
O1 Y1 O11 84.05(12) . 2 ?
O2 Y1 O11 78.49(11) . 2 ?
O1 Y1 O31 97.53(12) . . ?
O2 Y1 O31 130.76(11) . . ?
O11 Y1 O31 150.36(10) 2 . ?
O1 Y1 O21 126.31(11) . . ?
O2 Y1 O21 144.43(10) . . ?
O11 Y1 O21 77.24(10) 2 . ?
O31 Y1 O21 78.16(10) . . ?
O1 Y1 O12 148.37(11) . . ?
O2 Y1 O12 84.04(12) . . ?
O11 Y1 O12 115.94(10) 2 . ?
O31 Y1 O12 77.21(12) . . ?
O21 Y1 O12 83.65(11) . . ?
O1 Y1 O22 73.58(11) . . ?
O2 Y1 O22 143.44(11) . . ?
O11 Y1 O22 78.70(11) 2 . ?
O31 Y1 O22 73.49(12) . . ?
O21 Y1 O22 53.67(10) . . ?
O12 Y1 O22 131.88(11) . . ?
O1 Y1 O32 77.17(13) . . ?
O2 Y1 O32 77.81(11) . . ?
O11 Y1 O32 152.66(10) 2 . ?
O31 Y1 O32 53.50(10) . . ?
O21 Y1 O32 130.01(10) . . ?
O12 Y1 O32 74.79(11) . . ?
O22 Y1 O32 113.93(11) . . ?
O1 Y1 O11 139.40(10) . . ?
O2 Y1 O11 73.37(10) . . ?
O11 Y1 O11 64.32(11) 2 . ?
O31 Y1 O11 122.66(11) . . ?
O21 Y1 O11 72.82(9) . . ?
O12 Y1 O11 51.62(9) . . ?
O22 Y1 O11 120.29(9) . . ?
O32 Y1 O11 120.51(10) . . ?
O1 Y1 C21 99.94(12) . . ?
O2 Y1 C21 154.40(12) . . ?
O11 Y1 C21 75.95(11) 2 . ?
O31 Y1 C21 74.63(12) . . ?
O21 Y1 C21 26.79(11) . . ?
O12 Y1 C21 108.36(12) . . ?
O22 Y1 C21 26.89(11) . . ?
O32 Y1 C21 126.51(11) . . ?
O11 Y1 C21 96.43(10) . . ?
O1 Y1 C31 87.58(13) . . ?
O2 Y1 C31 104.19(12) . . ?
O11 Y1 C31 170.32(10) 2 . ?
O31 Y1 C31 26.81(11) . . ?
O21 Y1 C31 104.10(11) . . ?
O12 Y1 C31 73.71(11) . . ?
O22 Y1 C31 94.30(12) . . ?
O32 Y1 C31 26.71(11) . . ?
O11 Y1 C31 125.33(11) . . ?
C21 Y1 C31 100.83(12) . . ?
O1 Y1 C11 153.44(11) . . ?
O2 Y1 C11 77.47(11) . . ?
O11 Y1 C11 90.42(11) 2 . ?
O31 Y1 C11 99.96(12) . . ?
O21 Y1 C11 77.11(10) . . ?
O12 Y1 C11 25.52(10) . . ?
O22 Y1 C11 130.76(10) . . ?
O32 Y1 C11 97.54(12) . . ?
O11 Y1 C11 26.10(10) . . ?
C21 Y1 C11 103.87(11) . . ?
C31 Y1 C11 99.23(12) . . ?
C11 O11 Y1 152.7(3) . 2 ?
C11 O11 Y1 91.6(2) . . ?
Y1 O11 Y1 115.68(11) 2 . ?
O12 C11 O11 119.0(3) . . ?
O12 C11 C12 120.7(4) . . ?
O11 C11 C12 120.3(4) . . ?
O12 C11 Y1 56.7(2) . . ?
O11 C11 Y1 62.3(2) . . ?
C12 C11 Y1 177.3(3) . . ?
C11 O12 Y1 97.8(2) . . ?
C21 O21 Y1 93.8(2) . . ?
O21 C21 O22 120.3(4) . . ?
O21 C21 C22 119.1(4) . . ?
O22 C21 C22 120.5(4) . . ?
O21 C21 Y1 59.4(2) . . ?
O22 C21 Y1 60.9(2) . . ?
C22 C21 Y1 176.8(3) . . ?
C21 O22 Y1 92.2(2) . . ?
C31 O31 Y1 95.3(3) . . ?
O32 C31 O31 118.9(4) . . ?
O32 C31 C32 121.2(4) . . ?
O31 C31 C32 119.9(4) . . ?
O32 C31 Y1 61.1(2) . . ?
O31 C31 Y1 57.9(2) . . ?
C32 C31 Y1 177.2(3) . . ?
C31 O32 Y1 92.2(2) . . ?

loop_
_geom_bond_atom_site_label_1
_geom_bond_atom_site_label_2
_geom_bond_distance
_geom_bond_site_symmetry_2
_geom_bond_publ_flag
Y1 O1 2.312(3) . ?
Y1 O2 2.320(3) . ?
Y1 O11 2.335(3) 2 ?
Y1 O31 2.373(3) . ?
Y1 O21 2.405(3) . ?
Y1 O12 2.419(3) . ?
Y1 O22 2.439(3) . ?
Y1 O32 2.444(3) . ?
Y1 O11 2.541(3) . ?
Y1 C21 2.788(4) . ?
Y1 C31 2.789(4) . ?
Y1 C11 2.868(4) . ?
O11 C11 1.262(5) . ?
O11 Y1 2.335(3) 2 ?
C11 O12 1.247(5) . ?
C11 C12 1.484(5) . ?
O21 C21 1.259(5) . ?
C21 O22 1.262(5) . ?
C21 C22 1.492(6) . ?
O31 C31 1.263(5) . ?
C31 O32 1.254(5) . ?
C31 C32 1.499(6) . ?
